data_7701674
loop_
_publ_author_name
'Shi, Jian Yun'
'Chen, Peng Yun'
'Wu, Ming Ze'
'Tian, Li'
'Liu, Zhong Yi'

_publ_section_title
;
 Synthesis of a series of hetero-multi-spin Ln<sub>2</sub>Cu<sub>3</sub>
 complexes based on a methyl-pyrazole nitronyl nitroxide radical with slow
 magnetic relaxation behaviors.
;
_journal_issue 25
_journal_name_full 'Dalton transactions (Cambridge, England : 2003)'
_journal_page_first 9187
_journal_page_last 9193
_journal_paper_doi 10.1039/c9dt00981g
_journal_volume 48
_journal_year 2019
_chemical_formula_moiety 'C52 H40 Cu1.5 F36 Gd N8 O16'
_chemical_formula_sum 'C52 H40 Cu1.5 F36 Gd N8 O16'
_chemical_formula_weight 1969.48
_space_group_crystal_system triclinic
_space_group_IT_number 2
_space_group_name_Hall '-P 1'
_space_group_name_H-M_alt 'P -1'
_atom_sites_solution_hydrogens geom
_atom_sites_solution_primary dual
_audit_block_doi 10.5517/ccdc.csd.cc21td09
_audit_creation_date 2018-11-23
_audit_creation_method
;
Olex2 1.2-beta
(compiled 2018.05.29 svn.r3508 for OlexSys, GUI svn.r5506)
;
_audit_update_record
;
2019-03-05 deposited with the CCDC.	2019-05-31 downloaded from the CCDC.
;
_cell_angle_alpha 94.2310(10)
_cell_angle_beta 92.598(2)
_cell_angle_gamma 95.684(2)
_cell_formula_units_Z 2
_cell_length_a 11.9296(3)
_cell_length_b 18.3338(3)
_cell_length_c 20.3498(4)
_cell_measurement_reflns_used 34907
_cell_measurement_temperature 150.00(10)
_cell_measurement_theta_max 79.0090
_cell_measurement_theta_min 4.2360
_cell_volume 4410.63(16)
_computing_cell_refinement 'CrysAlisPro 1.171.39.35c (Rigaku OD, 2017)'
_computing_data_collection 'CrysAlisPro 1.171.39.35c (Rigaku OD, 2017)'
_computing_data_reduction 'CrysAlisPro 1.171.39.35c (Rigaku OD, 2017)'
_computing_molecular_graphics 'Olex2 (Dolomanov et al., 2009)'
_computing_publication_material 'Olex2 (Dolomanov et al., 2009)'
_computing_structure_refinement 'ShelXL (Sheldrick, 2015)'
_computing_structure_solution 'ShelXT (Sheldrick, 2015)'
_diffrn_ambient_environment N~2~
_diffrn_ambient_temperature 150.00(10)
_diffrn_detector 'CCD plate'
_diffrn_measured_fraction_theta_full 0.996
_diffrn_measured_fraction_theta_max 0.996
_diffrn_measurement_details
;
List of Runs (angles in degrees, time in seconds):

  # Type    Start    End  Width  t~exp~   \w     \q     \k     \f   Frames
#--------------------------------------------------------------------------
  1  \w    -89.00 -59.00   0.50    1.00    --    0.00 -19.00 150.00   60
  2  \w     55.00  86.00   0.50    1.00    --    0.00  77.00  60.00   62
  3  \w    -33.00  34.00   0.50    1.00    --    0.00  77.00  60.00  134
  4  \w     -9.00  25.00   0.50    1.00    --    0.00 -57.00  30.00   68
  5  \w     20.00  88.00   0.50    1.00    --    0.00  77.00  90.00  136
  6  \w     13.00  74.00   0.50    1.00    --    0.00  57.00 150.00  122
  7  \w    -56.00  51.00   0.50    1.00    --    0.00 -19.00 150.00  214
  8  \w     50.00 101.00   0.50    2.00    --  106.20 -77.00-120.00  102
  9  \w     86.00 137.00   0.50    2.00    --  106.20 -82.00  60.00  102
 10  \w     17.00  94.00   0.50    2.00    --  106.20  15.00   0.00  154
 11  \w    130.00 156.00   0.50    2.00    --  106.20  77.00-150.00   52
 12  \w    122.00 196.00   0.50    2.00    --  106.20  82.00 150.00  148
 13  \w     17.00 142.00   0.50    2.00    --  106.20 -82.00 150.00  250
 14  \w     62.00 112.00   0.50    2.00    --  106.20 -82.00 -30.00  100
 15  \w     77.00 107.00   0.50    2.00    --  106.20  77.00-150.00   60
 16  \w     26.00 135.00   0.50    2.00    --  106.20 -45.00-120.00  218
 17  \w     19.00  64.00   0.50    2.00    --  106.20 -82.00  60.00   90
 18  \w     75.00 122.00   0.50    2.00    --  106.20 -77.00  30.00   94
 19  \w     22.00  51.00   0.50    2.00    --  106.20 -77.00  30.00   58
 20  \w    107.00 134.00   0.50    2.00    --  106.20 -45.00  60.00   54
 21  \w     54.00 102.00   0.50    2.00    --  106.20 -82.00-150.00   96
 22  \w     17.00  77.00   0.50    2.00    --  106.20 -30.00-180.00  120
 23  \w     94.00 120.00   0.50    2.00    --  106.20 -30.00-180.00   52
 24  \w     54.00 137.00   0.50    2.00    --  106.20 -82.00 -60.00  166
 25  \w     17.00 140.00   0.50    2.00    --  106.20 -30.00  60.00  246
 26  \w     23.00  48.00   0.50    2.00    --  106.20 -30.00 -30.00   50
 27  \w     69.00 104.00   0.50    2.00    --  106.20 -30.00 -30.00   70
 28  \w     53.00 143.00   0.50    2.00    --  106.20 -82.00  90.00  180
 29  \w     81.00 113.00   0.50    2.00    --  106.20 -82.00   0.00   64
 30  \w     96.00 141.00   0.50    2.00    --  106.20 -82.00-120.00   90
 31  \w     18.00 139.00   0.50    2.00    --  106.20 -30.00 -90.00  242
 32  \w     26.00  97.00   0.50    2.00    --  106.20 -45.00  60.00  142
 33  \w    142.00 169.00   0.50    2.00    --  106.20  45.00 -60.00   54
 34  \w     83.00 108.00   0.50    2.00    --  106.20 -82.00-180.00   50
 35  \w     97.00 196.00   0.50    2.00    --  106.20  15.00   0.00  198
;
_diffrn_measurement_device 'four-circle diffractometer'
_diffrn_measurement_device_type 'XtaLAB AFC12 (RINC): Kappa dual home/near'
_diffrn_measurement_method '\w scans'
_diffrn_orient_matrix_type 'CrysAlisPro convention (1999,Acta A55,543-557)'
_diffrn_orient_matrix_UB_11 0.0180773000
_diffrn_orient_matrix_UB_12 -0.0194729000
_diffrn_orient_matrix_UB_13 0.0718140000
_diffrn_orient_matrix_UB_21 -0.1283345000
_diffrn_orient_matrix_UB_22 -0.0053837000
_diffrn_orient_matrix_UB_23 0.0078096000
_diffrn_orient_matrix_UB_31 -0.0096338000
_diffrn_orient_matrix_UB_32 -0.0822620000
_diffrn_orient_matrix_UB_33 -0.0236739000
_diffrn_radiation_monochromator mirror
_diffrn_radiation_probe x-ray
_diffrn_radiation_type CuK\a
_diffrn_radiation_wavelength 1.54184
_diffrn_reflns_av_R_equivalents 0.1130
_diffrn_reflns_av_unetI/netI 0.0748
_diffrn_reflns_Laue_measured_fraction_full 0.996
_diffrn_reflns_Laue_measured_fraction_max 0.996
_diffrn_reflns_limit_h_max 14
_diffrn_reflns_limit_h_min -14
_diffrn_reflns_limit_k_max 15
_diffrn_reflns_limit_k_min -21
_diffrn_reflns_limit_l_max 24
_diffrn_reflns_limit_l_min -24
_diffrn_reflns_number 54625
_diffrn_reflns_point_group_measured_fraction_full 0.996
_diffrn_reflns_point_group_measured_fraction_max 0.996
_diffrn_reflns_theta_full 67.077
_diffrn_reflns_theta_max 67.077
_diffrn_reflns_theta_min 3.135
_diffrn_source 'micro-focus sealed X-ray tube'
_diffrn_source_type 'Rigaku (Cu) X-ray Source'
_exptl_absorpt_coefficient_mu 6.443
_exptl_absorpt_correction_T_max 1.00000
_exptl_absorpt_correction_T_min 0.60637
_exptl_absorpt_correction_type multi-scan
_exptl_absorpt_process_details
;
CrysAlisPro 1.171.39.35c (Rigaku Oxford Diffraction, 2017)
Empirical absorption correction using spherical harmonics,
 implemented in SCALE3 ABSPACK scaling algorithm.
;
_exptl_crystal_colour 'clear light colourless'
_exptl_crystal_colour_lustre clear
_exptl_crystal_colour_modifier light
_exptl_crystal_colour_primary colourless
_exptl_crystal_density_diffrn 1.483
_exptl_crystal_description block
_exptl_crystal_F_000 1935
_exptl_crystal_size_max 0.26
_exptl_crystal_size_mid 0.24
_exptl_crystal_size_min 0.21
_platon_squeeze_details
;
TITL exp_639          P -1         R = 0.10
CELL   11.9296   18.3338   20.3498     94.23     92.60     95.68
SPGR P-1
# Solvent Accessible Volume =      1142
# Electrons Found in S.A.V. =       227
# Note: Atoms in Void are Labelled as Cxxx and Qxxx for all Others
C101 0.123 0.492 0.111 !       3.70 eA-3
C102 0.097 0.555 0.126 !       3.67 eA-3
C103 0.010 0.485-0.003 !       3.20 eA-3
C104 0.014 0.029 0.426 !       3.11 eA-3
C105 0.034 0.032 0.477 !       3.05 eA-3
C106 0.079 0.093 0.391 !       2.91 eA-3
C107 0.033 0.459 0.063 !       2.87 eA-3
C108 0.451 0.019 0.113 !       2.62 eA-3
C109 0.547 1.001 0.108 !       2.59 eA-3
C110 0.082 0.555 0.049 !       2.50 eA-3
C111 0.654 0.038 0.134 !       2.22 eA-3
C112 0.342 0.988 0.086 !       2.13 eA-3
C113 0.265 0.034 0.072 !       1.74 eA-3
Q114 0.362 0.790 0.281 !       1.64 eA-3
C115 0.766 1.008 0.140 !       1.61 eA-3
Q116 0.735 0.582 0.297 !       1.50 eA-3
Q117 0.784 0.717 0.318 !       1.26 eA-3
Q118 0.735 0.368 0.338 !       1.25 eA-3
Q119 0.794 0.603 0.366 !       1.24 eA-3
Q120 0.825 0.673 0.302 !       1.24 eA-3
Q121 0.514 0.872 0.276 !       1.23 eA-3
Q122 0.186 0.760 0.101 !       1.20 eA-3
Q123 0.737 0.630 0.255 !       1.13 eA-3
Q124 0.103 0.222 0.061 !       1.08 eA-3
Q125 0.725 0.691 0.264 !       1.08 eA-3
Q126 0.707 0.615 0.332 !       1.06 eA-3
Q127 0.826 0.595 0.299 !       1.06 eA-3
Q128 0.456 0.854 0.318 !       1.05 eA-3
Q129 0.746 0.670 0.235 !       1.02 eA-3
C130 0.128 0.987 0.056 !       1.01 eA-3
Q131 0.782 0.694 0.354 !       1.01 eA-3
Q132 0.069 0.194 0.160 !       1.00 eA-3
Q133 0.031 0.120 0.119 !       0.99 eA-3
Q134 0.709 0.696 0.331 !       0.98 eA-3
Q135 0.818 0.622 0.276 !       0.97 eA-3
Q136 0.792 0.665 0.375 !       0.95 eA-3
Q137 0.499 0.796 0.203 !       0.92 eA-3
Q138 0.724 0.426 0.425 !       0.88 eA-3
Q139 0.078 0.255 0.153 !       0.85 eA-3
Q140 0.099 0.265 0.089 !       0.83 eA-3
Q141 0.730 0.513 0.252 !       0.81 eA-3
Q142 0.648 0.643 0.207 !       0.79 eA-3
C143 0.124 0.028 0.479 !       0.78 eA-3
Q144 0.669 0.610 0.403 !       0.78 eA-3
Q145 0.575 0.661 0.308 !       0.76 eA-3
Q146 0.578 0.026 0.502 !       0.75 eA-3
Q147 0.801 0.491 0.325 !       0.75 eA-3
Q148 0.886 0.638 0.413 !       0.75 eA-3
Q149 0.484 0.975 0.439 !       0.74 eA-3
Q150 0.620 0.448 0.436 !       0.74 eA-3
Q151 0.167 0.126 0.360 !       0.73 eA-3
Q152 0.266 0.840 0.104 !       0.71 eA-3
Q153 0.731 0.316 0.161 !       0.71 eA-3
Q154 0.685 0.590 0.160 !       0.71 eA-3
Q155 0.481 0.045 0.450 !       0.70 eA-3
Q156 0.891 0.246 0.141 !       0.70 eA-3
Q157 0.977 0.673 0.376 !       0.70 eA-3
Q158 0.184 0.450 0.080 !       0.69 eA-3
Q159 0.188 0.480 0.149 !       0.67 eA-3
Q160 0.980 0.620 0.330 !       0.66 eA-3
Q161 0.747 0.786 0.438 !       0.65 eA-3
Q162 0.848 0.564 0.251 !       0.64 eA-3
Q163 0.749 0.221 0.105 !       0.64 eA-3
Q164 0.960 0.653 0.313 !       0.63 eA-3
Q165 0.701 0.624 0.117 !       0.63 eA-3
Q166 0.442 0.064 0.499 !       0.62 eA-3
Q167 0.722 0.259 0.223 !       0.62 eA-3
Q168 0.176 0.815 0.418 !       0.61 eA-3
Q169 0.105 0.814 0.363 !       0.61 eA-3
Q170 0.329 0.794 0.460 !       0.61 eA-3
Q171 0.610 0.059 0.199 !       0.60 eA-3
Q172 0.641 0.873 0.424 !       0.60 eA-3
C173 0.927 0.079 0.343 !       0.60 eA-3
Q174 0.345 0.743 0.079 !       0.60 eA-3
Q175 0.753 0.097 0.195 !       0.59 eA-3
Q176 0.654 0.264 0.194 !       0.58 eA-3
Q177 0.876 0.675 0.241 !       0.58 eA-3
Q178 0.644 0.407 0.282 !       0.58 eA-3
Q179 0.347 0.567 0.201 !       0.58 eA-3
Q180 0.534 0.082 0.493 !       0.58 eA-3
Q181 0.734 0.830 0.279 !       0.58 eA-3
Q182 0.387 0.011 0.406 !       0.57 eA-3
Q183 0.702 0.208 0.219 !       0.57 eA-3
Q184 0.715 0.271 0.440 !       0.56 eA-3
Q185 0.496 1.007 0.406 !       0.55 eA-3
Q186 0.719 0.476 0.109 !       0.55 eA-3
Q187 0.860 0.210 0.090 !       0.55 eA-3
Q188 0.033 0.675 0.413 !       0.55 eA-3
Q189 0.684 0.561 0.345 !       0.55 eA-3
Q190 0.886 0.839 0.299 !       0.55 eA-3
Q191 0.689 0.193 0.092 !       0.55 eA-3
Q192 0.048 0.131 0.034 !       0.55 eA-3
Q193 0.873 0.592 0.201 !       0.55 eA-3
Q194 0.409 0.545 0.160 !       0.54 eA-3
Q195 0.969 0.506 0.395 !       0.54 eA-3
Q196 0.707 0.252 0.492 !       0.54 eA-3
Q197 0.206 0.017 0.369 !       0.54 eA-3
Q198 0.746 0.895 0.409 !       0.54 eA-3
Q199 0.715 0.432 0.365 !       0.53 eA-3
;
_refine_diff_density_max 1.339
_refine_diff_density_min -1.952
_refine_diff_density_rms 0.145
_refine_ls_extinction_method none
_refine_ls_goodness_of_fit_ref 1.083
_refine_ls_hydrogen_treatment constr
_refine_ls_matrix_type full
_refine_ls_number_parameters 1043
_refine_ls_number_reflns 15689
_refine_ls_number_restraints 54
_refine_ls_restrained_S_all 1.127
_refine_ls_R_factor_all 0.0781
_refine_ls_R_factor_gt 0.0714
_refine_ls_shift/su_max 0.001
_refine_ls_shift/su_mean 0.000
_refine_ls_structure_factor_coef Fsqd
_refine_ls_weighting_details 'w=1/[\s^2^(Fo^2^)+(0.1578P)^2^+0.3854P] where P=(Fo^2^+2Fc^2^)/3'
_refine_ls_weighting_scheme calc
_refine_ls_wR_factor_gt 0.2003
_refine_ls_wR_factor_ref 0.2100
_reflns_Friedel_coverage 0.000
_reflns_number_gt 14057
_reflns_number_total 15689
_reflns_threshold_expression 'I > 2\s(I)'
_cod_data_source_file c9dt00981g2.cif
_cod_data_source_block exp_639_sq
_cod_original_formula_sum 'C52 H40 Cu1.50 F36 Gd N8 O16'
_cod_database_code 7701674
_shelx_shelxl_version_number 2014/7
_shelx_space_group_comment
;
The symmetry employed for this shelxl refinement is uniquely defined
by the following loop, which should always be used as a source of
symmetry information in preference to the above space-group names.
They are only intended as comments.
;
_shelx_estimated_absorpt_t_max 0.345
_shelx_estimated_absorpt_t_min 0.285
_reflns_odcompleteness_completeness 99.07
_reflns_odcompleteness_iscentric 1
_reflns_odcompleteness_theta 74.33
_olex2_refinement_description
;
1. Fixed Uiso
 At 1.2 times of:
  All C(H) groups
 At 1.5 times of:
  All C(H,H,H) groups
2. Uiso/Uaniso restraints and constraints
Uanis(F7) \\sim Ueq, Uanis(F9) \\sim Ueq, Uanis(F8) \\sim Ueq, Uanis(F29) \\sim
Ueq, Uanis(F30) \\sim Ueq, Uanis(F28) \\sim Ueq: with sigma of 0.005 and sigma
for terminal atoms of 0.005
Uanis(F23) \\sim Ueq, Uanis(F24) \\sim Ueq, Uanis(F26) \\sim Ueq: with sigma of
0.005 and sigma for terminal atoms of 0.005
3.a Aromatic/amide H refined with riding coordinates:
 C9(H9), C10(H10), C20(H20), C21(H21), C25(H25), C30(H30), C35(H35), C40(H40),
 C45(H45), C50(H50)
3.b Idealised Me refined as rotating group:
 C4(H4A,H4B,H4C), C5(H5A,H5B,H5C), C6(H6A,H6B,H6C), C7(H7A,H7B,H7C), C11(H11A,
 H11B,H11C), C15(H15A,H15B,H15C), C16(H16A,H16B,H16C), C17(H17A,H17B,H17C),
 C18(H18A,H18B,H18C), C22(H22A,H22B,H22C)
;
_platon_squeeze_void_probe_radius 1.20
_olex2_submission_special_instructions 'No special instructions were received'
_oxdiff_exptl_absorpt_empirical_details
;
Empirical correction (ABSPACK) includes:
- Absorption correction using spherical harmonics
- Frame scaling
;
_oxdiff_exptl_absorpt_empirical_full_max 4.889
_oxdiff_exptl_absorpt_empirical_full_min 0.236

loop_
_space_group_symop_operation_xyz
'x, y, z'
'-x, -y, -z'

loop_
_atom_site_label
_atom_site_type_symbol
_atom_site_fract_x
_atom_site_fract_y
_atom_site_fract_z
_atom_site_U_iso_or_equiv
_atom_site_adp_type
_atom_site_occupancy
_atom_site_site_symmetry_order
_atom_site_calc_flag
_atom_site_refinement_flags_posn
_atom_site_refinement_flags_adp
_atom_site_refinement_flags_occupancy
Gd1 Gd 0.76311(2) 0.65246(2) 0.31042(2) 0.02374(12) Uani 1 1 d . . .
Cu1 Cu 0.5000 1.0000 0.5000 0.0286(3) Uani 1 2 d S T P
Cu2 Cu 0.70272(7) 0.24019(5) 0.14477(4) 0.0345(2) Uani 1 1 d . . .
F1 F 0.4679(4) 1.0234(3) 0.2778(2) 0.0704(14) Uani 1 1 d . . .
F2 F 0.3503(4) 1.0946(2) 0.3138(2) 0.0635(12) Uani 1 1 d . . .
F3 F 0.2897(5) 0.9895(3) 0.2672(2) 0.0838(19) Uani 1 1 d . . .
F4 F 0.1730(4) 0.8518(3) 0.5217(2) 0.0608(12) Uani 1 1 d . . .
F5 F 0.2532(5) 0.7829(2) 0.4533(4) 0.093(2) Uani 1 1 d . . .
F6 F 0.1197(4) 0.8434(3) 0.4205(2) 0.0660(13) Uani 1 1 d . . .
F7 F 0.4082(7) 0.8356(4) 0.2922(3) 0.113(2) Uani 1 1 d . U .
F8 F 0.4286(7) 0.7627(4) 0.2107(3) 0.109(2) Uani 1 1 d . U .
F9 F 0.5478(5) 0.8495(3) 0.2347(3) 0.0902(17) Uani 1 1 d . U .
F10 F 0.4971(4) 0.6715(2) 0.50531(18) 0.0507(10) Uani 1 1 d . . .
F11 F 0.4655(4) 0.5666(2) 0.4510(3) 0.0662(13) Uani 1 1 d . . .
F12 F 0.3491(3) 0.6482(3) 0.4416(2) 0.0639(13) Uani 1 1 d . . .
F13 F 1.1382(4) 0.5750(3) 0.3806(2) 0.0699(14) Uani 1 1 d . . .
F14 F 1.1111(4) 0.5238(2) 0.2819(3) 0.0654(13) Uani 1 1 d . . .
F15 F 1.2365(3) 0.6158(3) 0.3029(2) 0.0619(12) Uani 1 1 d . . .
F16 F 1.1470(4) 0.8479(3) 0.2523(3) 0.0679(13) Uani 1 1 d . . .
F17 F 1.0017(5) 0.8902(2) 0.2901(3) 0.0738(15) Uani 1 1 d . . .
F18 F 0.9958(5) 0.8383(3) 0.1918(2) 0.0732(15) Uani 1 1 d . . .
F19 F 0.3899(3) 0.5834(2) 0.1979(2) 0.0541(10) Uani 1 1 d . . .
F20 F 0.3493(4) 0.4762(3) 0.2337(3) 0.0704(14) Uani 1 1 d . . .
F21 F 0.4533(4) 0.4893(3) 0.1501(2) 0.0667(13) Uani 1 1 d . . .
F22 F 0.5984(5) 0.3612(2) 0.3667(2) 0.0777(16) Uani 1 1 d . . .
F23 F 0.7770(6) 0.3953(4) 0.3718(4) 0.0974(19) Uani 1 1 d . U .
F24 F 0.6722(5) 0.4412(3) 0.4387(2) 0.0750(14) Uani 1 1 d . U .
F25 F 0.6162(6) 0.1911(3) -0.0755(2) 0.0858(18) Uani 1 1 d . . .
F26 F 0.7874(6) 0.2040(4) -0.1047(3) 0.104(2) Uani 1 1 d . U .
F27 F 0.7030(5) 0.2980(3) -0.0744(3) 0.0784(15) Uani 1 1 d . . .
F28 F 1.0836(5) 0.1762(4) 0.0472(3) 0.0912(17) Uani 1 1 d . U .
F29 F 1.0893(7) 0.2618(5) 0.1220(5) 0.123(2) Uani 1 1 d . U .
F30 F 1.0488(5) 0.1523(4) 0.1443(3) 0.0952(19) Uani 1 1 d . U .
F31 F 0.6953(5) 0.1206(2) 0.3375(2) 0.0656(13) Uani 1 1 d . . .
F32 F 0.7662(4) 0.2311(2) 0.3664(2) 0.0599(12) Uani 1 1 d . . .
F33 F 0.5942(4) 0.1961(3) 0.3869(2) 0.0667(13) Uani 1 1 d . . .
F34 F 0.2971(4) 0.2218(4) 0.2328(2) 0.0793(17) Uani 1 1 d . . .
F35 F 0.3206(4) 0.2172(3) 0.1303(2) 0.0627(12) Uani 1 1 d . . .
F36 F 0.3487(5) 0.3195(3) 0.1850(3) 0.0843(17) Uani 1 1 d . . .
O1 O 0.8548(3) 0.7015(2) 0.41288(17) 0.0290(8) Uani 1 1 d . . .
O2 O 0.6886(4) 0.7552(3) 0.6092(2) 0.0428(10) Uani 1 1 d . . .
O3 O 0.8133(3) 0.6339(2) 0.20033(18) 0.0314(8) Uani 1 1 d . . .
O4 O 0.6409(4) 0.5012(3) 0.0151(2) 0.0478(12) Uani 1 1 d . . .
O5 O 0.4651(3) 1.0225(2) 0.40962(19) 0.0314(8) Uani 1 1 d . . .
O6 O 0.3700(4) 0.9249(2) 0.49893(19) 0.0316(9) Uani 1 1 d . . .
O7 O 0.6413(3) 0.7439(2) 0.28969(19) 0.0313(8) Uani 1 1 d . . .
O8 O 0.6228(3) 0.6456(2) 0.38919(17) 0.0288(8) Uani 1 1 d . . .
O9 O 0.9454(3) 0.6100(2) 0.31199(19) 0.0312(8) Uani 1 1 d . . .
O10 O 0.8919(3) 0.7548(2) 0.28978(19) 0.0332(9) Uani 1 1 d . . .
O11 O 0.5990(4) 0.5909(2) 0.24789(19) 0.0346(9) Uani 1 1 d . . .
O12 O 0.7413(3) 0.5293(2) 0.33698(19) 0.0329(9) Uani 1 1 d . . .
O13 O 0.6828(4) 0.2373(3) 0.0492(2) 0.0409(10) Uani 1 1 d . . .
O14 O 0.8577(4) 0.2162(3) 0.1393(2) 0.0461(11) Uani 1 1 d . . .
O15 O 0.7159(4) 0.2181(3) 0.2362(2) 0.0413(11) Uani 1 1 d . . .
O16 O 0.5423(3) 0.2480(2) 0.1491(2) 0.0366(9) Uani 1 1 d . . .
N1 N 0.8249(4) 0.6984(2) 0.4738(2) 0.0270(10) Uani 1 1 d . . .
N2 N 0.7479(4) 0.7239(3) 0.5675(2) 0.0333(11) Uani 1 1 d . . .
N3 N 0.6166(4) 0.9037(3) 0.4663(2) 0.0310(10) Uani 1 1 d . . .
N4 N 0.6895(4) 0.8968(3) 0.4172(2) 0.0296(10) Uani 1 1 d . . .
N5 N 0.7582(4) 0.6186(3) 0.1426(2) 0.0281(10) Uani 1 1 d . . .
N6 N 0.6762(5) 0.5560(3) 0.0559(2) 0.0350(11) Uani 1 1 d . . .
N7 N 0.8279(4) 0.4031(3) 0.2002(2) 0.0337(11) Uani 1 1 d . . .
N8 N 0.7532(4) 0.3629(3) 0.1558(2) 0.0353(11) Uani 1 1 d . . .
C1 C 0.7596(5) 0.7434(3) 0.5039(3) 0.0251(11) Uani 1 1 d . . .
C2 C 0.8799(5) 0.6517(3) 0.5200(3) 0.0320(12) Uani 1 1 d . . .
C3 C 0.7990(6) 0.6547(3) 0.5786(3) 0.0365(13) Uani 1 1 d . . .
C4 C 0.8869(7) 0.5752(3) 0.4869(3) 0.0443(16) Uani 1 1 d . . .
H4A H 0.8134 0.5550 0.4693 0.066 Uiso 1 1 calc GR . .
H4B H 0.9138 0.5440 0.5188 0.066 Uiso 1 1 calc GR . .
H4C H 0.9379 0.5782 0.4518 0.066 Uiso 1 1 calc GR . .
C5 C 0.9976(6) 0.6906(4) 0.5361(4) 0.0512(18) Uani 1 1 d . . .
H5A H 1.0349 0.6980 0.4960 0.077 Uiso 1 1 calc GR . .
H5B H 1.0401 0.6611 0.5630 0.077 Uiso 1 1 calc GR . .
H5C H 0.9921 0.7374 0.5597 0.077 Uiso 1 1 calc GR . .
C6 C 0.7035(7) 0.5915(4) 0.5731(4) 0.0515(18) Uani 1 1 d . . .
H6A H 0.6484 0.6018 0.6045 0.077 Uiso 1 1 calc GR . .
H6B H 0.7339 0.5465 0.5820 0.077 Uiso 1 1 calc GR . .
H6C H 0.6686 0.5868 0.5293 0.077 Uiso 1 1 calc GR . .
C7 C 0.8577(8) 0.6619(5) 0.6472(4) 0.055(2) Uani 1 1 d . . .
H7A H 0.9168 0.7017 0.6500 0.082 Uiso 1 1 calc GR . .
H7B H 0.8892 0.6170 0.6552 0.082 Uiso 1 1 calc GR . .
H7C H 0.8039 0.6716 0.6796 0.082 Uiso 1 1 calc GR . .
C8 C 0.7128(5) 0.8049(3) 0.4776(3) 0.0265(11) Uani 1 1 d . . .
C9 C 0.6322(5) 0.8480(3) 0.5025(3) 0.0297(11) Uani 1 1 d . . .
H9 H 0.5938 0.8388 0.5403 0.036 Uiso 1 1 calc R . .
C10 C 0.7488(5) 0.8391(3) 0.4213(3) 0.0278(11) Uani 1 1 d . . .
H10 H 0.8028 0.8246 0.3929 0.033 Uiso 1 1 calc R . .
C11 C 0.6995(6) 0.9522(3) 0.3687(3) 0.0379(14) Uani 1 1 d . . .
H11A H 0.6271 0.9549 0.3469 0.057 Uiso 1 1 calc GR . .
H11B H 0.7519 0.9387 0.3366 0.057 Uiso 1 1 calc GR . .
H11C H 0.7261 0.9992 0.3907 0.057 Uiso 1 1 calc GR . .
C12 C 0.7284(5) 0.5510(3) 0.1155(3) 0.0294(12) Uani 1 1 d . . .
C13 C 0.7447(6) 0.6760(3) 0.0959(3) 0.0362(13) Uani 1 1 d . . .
C14 C 0.6568(6) 0.6336(3) 0.0448(3) 0.0400(14) Uani 1 1 d . . .
C15 C 0.8601(7) 0.6930(5) 0.0685(4) 0.0550(18) Uani 1 1 d . . .
H15A H 0.9148 0.7079 0.1042 0.083 Uiso 1 1 calc GR . .
H15B H 0.8573 0.7320 0.0397 0.083 Uiso 1 1 calc GR . .
H15C H 0.8810 0.6499 0.0444 0.083 Uiso 1 1 calc GR . .
C16 C 0.7063(8) 0.7447(4) 0.1314(4) 0.0539(19) Uani 1 1 d . . .
H16A H 0.6405 0.7313 0.1551 0.081 Uiso 1 1 calc GR . .
H16B H 0.6887 0.7786 0.0997 0.081 Uiso 1 1 calc GR . .
H16C H 0.7657 0.7674 0.1619 0.081 Uiso 1 1 calc GR . .
C17 C 0.6707(9) 0.6490(5) -0.0261(4) 0.064(2) Uani 1 1 d . . .
H17A H 0.7450 0.6395 -0.0383 0.097 Uiso 1 1 calc GR . .
H17B H 0.6603 0.6995 -0.0315 0.097 Uiso 1 1 calc GR . .
H17C H 0.6156 0.6177 -0.0538 0.097 Uiso 1 1 calc GR . .
C18 C 0.5344(6) 0.6418(4) 0.0621(5) 0.058(2) Uani 1 1 d . . .
H18A H 0.4845 0.6058 0.0356 0.087 Uiso 1 1 calc GR . .
H18B H 0.5162 0.6902 0.0537 0.087 Uiso 1 1 calc GR . .
H18C H 0.5262 0.6344 0.1080 0.087 Uiso 1 1 calc GR . .
C19 C 0.7507(5) 0.4838(3) 0.1428(3) 0.0284(11) Uani 1 1 d . . .
C20 C 0.8293(5) 0.4755(3) 0.1934(3) 0.0308(12) Uani 1 1 d . . .
H20 H 0.8745 0.5131 0.2180 0.037 Uiso 1 1 calc R . .
C21 C 0.7070(5) 0.4110(3) 0.1215(3) 0.0370(14) Uani 1 1 d . . .
H21 H 0.6523 0.3988 0.0874 0.044 Uiso 1 1 calc R . .
C22 C 0.9043(6) 0.3678(4) 0.2429(4) 0.0466(17) Uani 1 1 d . . .
H22A H 0.8658 0.3235 0.2567 0.070 Uiso 1 1 calc GR . .
H22B H 0.9286 0.4006 0.2809 0.070 Uiso 1 1 calc GR . .
H22C H 0.9687 0.3562 0.2191 0.070 Uiso 1 1 calc GR . .
C23 C 0.3704(6) 1.0249(4) 0.3073(3) 0.0432(16) Uani 1 1 d . . .
C24 C 0.3790(5) 0.9938(3) 0.3755(3) 0.0317(12) Uani 1 1 d . . .
C25 C 0.2959(6) 0.9421(3) 0.3909(3) 0.0386(14) Uani 1 1 d . . .
H25 H 0.2351 0.9281 0.3609 0.046 Uiso 1 1 calc R . .
C26 C 0.3008(5) 0.9102(3) 0.4508(3) 0.0334(13) Uani 1 1 d . . .
C27 C 0.2098(6) 0.8464(3) 0.4622(3) 0.0415(15) Uani 1 1 d . . .
C28 C 0.4784(5) 0.8003(4) 0.2615(3) 0.0397(14) Uani 1 1 d . . .
C29 C 0.5425(5) 0.7504(3) 0.3036(3) 0.0323(12) Uani 1 1 d . . .
C30 C 0.4800(5) 0.7167(4) 0.3521(3) 0.0350(13) Uani 1 1 d . . .
H30 H 0.4060 0.7270 0.3572 0.042 Uiso 1 1 calc R . .
C31 C 0.5258(5) 0.6686(3) 0.3924(3) 0.0313(12) Uani 1 1 d . . .
C32 C 0.4582(5) 0.6385(3) 0.4471(3) 0.0320(12) Uani 1 1 d . . .
C33 C 1.1331(5) 0.5884(4) 0.3170(3) 0.0440(15) Uani 1 1 d . . .
C34 C 1.0417(5) 0.6407(3) 0.3040(3) 0.0316(12) Uani 1 1 d . . .
C35 C 1.0734(5) 0.7107(4) 0.2854(3) 0.0394(14) Uani 1 1 d . . .
H35 H 1.1484 0.7241 0.2772 0.047 Uiso 1 1 calc R . .
C36 C 0.9950(6) 0.7607(3) 0.2789(3) 0.0377(14) Uani 1 1 d . . .
C37 C 1.0355(6) 0.8353(4) 0.2531(3) 0.0460(16) Uani 1 1 d . . .
C38 C 0.4308(5) 0.5208(4) 0.2087(4) 0.0479(17) Uani 1 1 d . . .
C39 C 0.5382(5) 0.5320(3) 0.2538(3) 0.0341(13) Uani 1 1 d . . .
C40 C 0.5597(6) 0.4773(4) 0.2945(3) 0.0401(15) Uani 1 1 d . . .
H40 H 0.5057 0.4374 0.2962 0.048 Uiso 1 1 calc R . .
C41 C 0.6591(5) 0.4803(3) 0.3326(3) 0.0337(13) Uani 1 1 d . . .
C42 C 0.6757(7) 0.4176(4) 0.3773(3) 0.0455(16) Uani 1 1 d . . .
C43 C 0.7168(8) 0.2294(6) -0.0629(4) 0.064(2) Uani 1 1 d . . .
C44 C 0.7561(6) 0.2238(4) 0.0095(4) 0.0472(16) Uani 1 1 d . . .
C45 C 0.8672(7) 0.2107(6) 0.0237(4) 0.062(2) Uani 1 1 d . . .
H45 H 0.9147 0.2035 -0.0106 0.075 Uiso 1 1 calc R . .
C46 C 0.9082(6) 0.2083(4) 0.0884(4) 0.0504(18) Uani 1 1 d . . .
C47 C 1.0320(7) 0.1987(5) 0.1020(5) 0.063(2) Uani 1 1 d . . .
C48 C 0.6723(6) 0.1899(4) 0.3426(4) 0.0447(16) Uani 1 1 d . . .
C49 C 0.6348(6) 0.2134(3) 0.2745(3) 0.0366(14) Uani 1 1 d . . .
C50 C 0.5238(6) 0.2223(3) 0.2622(3) 0.0373(13) Uani 1 1 d . . .
H50 H 0.4731 0.2174 0.2954 0.045 Uiso 1 1 calc R . .
C51 C 0.4865(5) 0.2390(3) 0.1992(3) 0.0349(13) Uani 1 1 d . . .
C52 C 0.3619(6) 0.2491(4) 0.1878(3) 0.0421(15) Uani 1 1 d . . .

loop_
_atom_site_aniso_label
_atom_site_aniso_U_11
_atom_site_aniso_U_22
_atom_site_aniso_U_33
_atom_site_aniso_U_23
_atom_site_aniso_U_13
_atom_site_aniso_U_12
Gd1 0.02389(18) 0.02175(18) 0.02457(18) -0.00215(11) -0.00574(12) 0.00355(11)
Cu1 0.0310(6) 0.0238(5) 0.0295(6) 0.0011(4) -0.0106(5) 0.0022(4)
Cu2 0.0322(5) 0.0344(5) 0.0368(5) 0.0045(4) -0.0092(4) 0.0063(3)
F1 0.072(3) 0.100(4) 0.043(2) 0.021(2) 0.004(2) 0.014(3)
F2 0.087(3) 0.042(2) 0.062(3) 0.019(2) -0.019(2) 0.011(2)
F3 0.115(4) 0.077(3) 0.046(2) 0.025(2) -0.045(3) -0.048(3)
F4 0.059(3) 0.074(3) 0.044(2) 0.009(2) -0.0053(19) -0.017(2)
F5 0.074(3) 0.024(2) 0.182(6) 0.009(3) 0.033(4) -0.003(2)
F6 0.056(3) 0.076(3) 0.057(2) 0.011(2) -0.025(2) -0.032(2)
F7 0.130(4) 0.129(4) 0.103(4) 0.039(3) 0.025(3) 0.095(3)
F8 0.132(4) 0.105(4) 0.088(3) 0.018(3) -0.060(3) 0.019(3)
F9 0.089(3) 0.078(3) 0.111(3) 0.045(3) -0.010(3) 0.022(3)
F10 0.055(2) 0.063(3) 0.0322(18) 0.0039(17) 0.0006(17) -0.0035(19)
F11 0.079(3) 0.036(2) 0.085(3) 0.006(2) 0.031(3) 0.001(2)
F12 0.0259(19) 0.111(4) 0.058(2) 0.026(3) 0.0025(18) 0.010(2)
F13 0.048(3) 0.100(4) 0.067(3) 0.021(3) -0.008(2) 0.029(2)
F14 0.049(2) 0.046(2) 0.098(4) -0.014(2) -0.014(2) 0.0164(19)
F15 0.030(2) 0.074(3) 0.081(3) -0.003(2) -0.002(2) 0.0096(19)
F16 0.052(3) 0.059(3) 0.087(3) 0.010(2) 0.002(2) -0.024(2)
F17 0.105(4) 0.031(2) 0.084(3) -0.006(2) 0.027(3) -0.006(2)
F18 0.091(4) 0.065(3) 0.056(3) 0.023(2) -0.022(2) -0.033(3)
F19 0.037(2) 0.056(3) 0.067(3) -0.003(2) -0.0164(19) 0.0071(18)
F20 0.039(2) 0.065(3) 0.101(4) -0.003(3) -0.012(2) -0.014(2)
F21 0.050(2) 0.088(3) 0.054(2) -0.036(2) -0.020(2) 0.010(2)
F22 0.121(5) 0.037(2) 0.066(3) 0.011(2) -0.020(3) -0.028(3)
F23 0.097(3) 0.083(3) 0.124(4) 0.051(3) 0.013(3) 0.034(3)
F24 0.107(3) 0.063(3) 0.051(2) 0.017(2) -0.003(2) -0.015(2)
F25 0.118(5) 0.087(4) 0.046(3) -0.009(3) -0.026(3) 0.007(3)
F26 0.106(4) 0.141(4) 0.074(3) 0.005(3) 0.014(3) 0.049(3)
F27 0.078(3) 0.092(4) 0.071(3) 0.036(3) -0.011(3) 0.020(3)
F28 0.076(3) 0.114(4) 0.095(3) 0.030(3) 0.015(3) 0.041(3)
F29 0.089(4) 0.126(4) 0.153(5) 0.005(4) -0.008(3) 0.015(3)
F30 0.081(3) 0.119(4) 0.098(3) 0.044(3) 0.005(3) 0.045(3)
F31 0.097(4) 0.034(2) 0.066(3) 0.0182(19) -0.022(3) 0.010(2)
F32 0.068(3) 0.056(3) 0.051(2) 0.0187(19) -0.031(2) -0.013(2)
F33 0.078(3) 0.085(3) 0.040(2) 0.021(2) -0.005(2) 0.012(3)
F34 0.039(2) 0.141(5) 0.064(3) 0.042(3) 0.000(2) 0.015(3)
F35 0.040(2) 0.086(3) 0.060(3) 0.001(2) -0.0138(19) 0.012(2)
F36 0.068(3) 0.056(3) 0.131(5) 0.006(3) -0.013(3) 0.029(2)
O1 0.0302(19) 0.030(2) 0.0238(18) -0.0079(15) -0.0088(15) 0.0028(15)
O2 0.059(3) 0.043(2) 0.029(2) 0.0006(18) 0.001(2) 0.023(2)
O3 0.035(2) 0.031(2) 0.0259(18) -0.0034(15) -0.0076(16) 0.0002(16)
O4 0.062(3) 0.040(3) 0.036(2) -0.0102(19) -0.023(2) 0.007(2)
O5 0.033(2) 0.027(2) 0.033(2) -0.0021(16) -0.0075(17) 0.0044(16)
O6 0.037(2) 0.0235(19) 0.033(2) 0.0020(16) -0.0105(17) 0.0032(16)
O7 0.029(2) 0.032(2) 0.033(2) 0.0003(16) -0.0034(16) 0.0086(16)
O8 0.035(2) 0.029(2) 0.0231(17) 0.0020(15) -0.0023(15) 0.0070(16)
O9 0.0252(19) 0.032(2) 0.035(2) -0.0043(16) -0.0054(16) 0.0077(16)
O10 0.037(2) 0.028(2) 0.033(2) -0.0061(16) -0.0057(17) 0.0040(16)
O11 0.037(2) 0.032(2) 0.032(2) -0.0029(16) -0.0091(17) 0.0003(17)
O12 0.037(2) 0.026(2) 0.035(2) 0.0016(16) -0.0028(17) 0.0035(16)
O13 0.041(2) 0.043(2) 0.038(2) -0.0011(19) -0.0057(19) 0.0097(19)
O14 0.039(2) 0.049(3) 0.052(3) 0.012(2) -0.003(2) 0.011(2)
O15 0.039(2) 0.040(2) 0.045(2) 0.011(2) -0.014(2) 0.0043(19)
O16 0.028(2) 0.045(2) 0.036(2) 0.0029(18) -0.0061(17) 0.0059(17)
N1 0.030(2) 0.021(2) 0.029(2) -0.0057(18) -0.0115(19) 0.0071(18)
N2 0.047(3) 0.027(2) 0.026(2) -0.0012(19) -0.011(2) 0.012(2)
N3 0.031(2) 0.026(2) 0.038(2) 0.0015(19) -0.001(2) 0.0125(19)
N4 0.036(3) 0.021(2) 0.032(2) 0.0052(19) -0.006(2) 0.0063(19)
N5 0.031(2) 0.025(2) 0.028(2) -0.0030(18) -0.0076(19) 0.0073(18)
N6 0.045(3) 0.031(3) 0.028(2) -0.004(2) -0.013(2) 0.010(2)
N7 0.035(3) 0.033(3) 0.033(2) 0.003(2) -0.015(2) 0.005(2)
N8 0.039(3) 0.030(3) 0.035(3) -0.001(2) -0.017(2) 0.007(2)
C1 0.027(3) 0.022(3) 0.025(2) -0.002(2) -0.005(2) 0.001(2)
C2 0.040(3) 0.027(3) 0.030(3) 0.002(2) -0.010(2) 0.013(2)
C3 0.045(3) 0.032(3) 0.034(3) 0.004(2) -0.012(3) 0.015(3)
C4 0.066(5) 0.029(3) 0.041(3) 0.005(3) -0.005(3) 0.023(3)
C5 0.042(4) 0.056(4) 0.055(4) 0.006(3) -0.016(3) 0.011(3)
C6 0.056(4) 0.038(4) 0.063(5) 0.016(3) 0.001(4) 0.010(3)
C7 0.071(5) 0.059(5) 0.036(4) 0.005(3) -0.023(3) 0.024(4)
C8 0.031(3) 0.020(2) 0.027(3) -0.004(2) -0.012(2) 0.007(2)
C9 0.038(3) 0.023(3) 0.029(3) 0.002(2) -0.003(2) 0.008(2)
C10 0.033(3) 0.021(3) 0.028(3) -0.004(2) -0.005(2) 0.003(2)
C11 0.043(3) 0.031(3) 0.041(3) 0.014(3) -0.001(3) 0.008(3)
C12 0.031(3) 0.030(3) 0.026(3) -0.003(2) -0.005(2) 0.002(2)
C13 0.055(4) 0.030(3) 0.024(3) 0.004(2) -0.004(3) 0.006(3)
C14 0.053(4) 0.032(3) 0.034(3) -0.001(2) -0.015(3) 0.013(3)
C15 0.060(5) 0.056(5) 0.051(4) 0.014(4) 0.002(4) 0.009(4)
C16 0.084(6) 0.036(4) 0.043(4) -0.004(3) -0.012(4) 0.024(4)
C17 0.112(8) 0.044(4) 0.035(4) 0.004(3) -0.025(4) 0.013(4)
C18 0.046(4) 0.047(4) 0.081(6) 0.004(4) -0.023(4) 0.017(3)
C19 0.032(3) 0.031(3) 0.023(2) 0.001(2) -0.003(2) 0.005(2)
C20 0.024(3) 0.030(3) 0.036(3) -0.007(2) -0.008(2) 0.007(2)
C21 0.038(3) 0.035(3) 0.036(3) -0.001(2) -0.017(3) 0.004(3)
C22 0.042(4) 0.045(4) 0.050(4) 0.008(3) -0.028(3) 0.003(3)
C23 0.053(4) 0.037(3) 0.036(3) 0.007(3) -0.019(3) -0.004(3)
C24 0.038(3) 0.024(3) 0.032(3) -0.004(2) -0.013(2) 0.008(2)
C25 0.044(3) 0.031(3) 0.037(3) 0.003(2) -0.021(3) -0.002(3)
C26 0.041(3) 0.020(3) 0.038(3) -0.002(2) -0.007(3) 0.006(2)
C27 0.042(3) 0.030(3) 0.050(4) 0.000(3) -0.007(3) -0.003(3)
C28 0.036(3) 0.044(4) 0.041(3) 0.003(3) -0.007(3) 0.020(3)
C29 0.034(3) 0.032(3) 0.030(3) -0.005(2) -0.009(2) 0.007(2)
C30 0.023(3) 0.047(4) 0.035(3) 0.001(3) -0.005(2) 0.010(2)
C31 0.030(3) 0.030(3) 0.031(3) -0.010(2) -0.012(2) 0.001(2)
C32 0.026(3) 0.033(3) 0.036(3) -0.001(2) -0.001(2) 0.005(2)
C33 0.025(3) 0.057(4) 0.048(4) -0.003(3) -0.003(3) 0.006(3)
C34 0.023(3) 0.041(3) 0.028(3) -0.010(2) -0.004(2) 0.004(2)
C35 0.022(3) 0.047(4) 0.046(3) -0.008(3) -0.001(2) -0.004(2)
C36 0.045(4) 0.034(3) 0.029(3) -0.009(2) -0.009(3) -0.007(3)
C37 0.056(4) 0.034(3) 0.042(3) -0.007(3) -0.006(3) -0.014(3)
C38 0.025(3) 0.053(4) 0.062(4) -0.013(3) -0.004(3) 0.000(3)
C39 0.030(3) 0.034(3) 0.035(3) -0.010(2) 0.003(2) -0.004(2)
C40 0.034(3) 0.039(3) 0.044(3) -0.003(3) 0.001(3) -0.008(3)
C41 0.041(3) 0.025(3) 0.034(3) -0.005(2) 0.005(3) 0.003(2)
C42 0.055(4) 0.035(3) 0.048(4) 0.010(3) 0.014(3) -0.001(3)
C43 0.059(5) 0.092(7) 0.042(4) -0.005(4) 0.003(4) 0.029(5)
C44 0.051(4) 0.047(4) 0.046(4) 0.001(3) -0.003(3) 0.023(3)
C45 0.051(5) 0.088(6) 0.055(4) 0.012(4) 0.006(4) 0.031(4)
C46 0.031(3) 0.052(4) 0.072(5) 0.022(4) 0.007(3) 0.008(3)
C47 0.052(5) 0.057(5) 0.084(6) 0.017(4) 0.003(4) 0.023(4)
C48 0.047(4) 0.034(3) 0.051(4) 0.011(3) -0.019(3) -0.001(3)
C49 0.045(4) 0.026(3) 0.038(3) 0.008(2) -0.009(3) -0.002(2)
C50 0.044(3) 0.033(3) 0.033(3) 0.006(2) -0.004(3) -0.002(3)
C51 0.040(3) 0.028(3) 0.037(3) 0.004(2) -0.007(3) 0.003(2)
C52 0.043(4) 0.046(4) 0.039(3) 0.008(3) 0.000(3) 0.011(3)

loop_
_atom_type_symbol
_atom_type_description
_atom_type_scat_dispersion_real
_atom_type_scat_dispersion_imag
_atom_type_scat_source
C C 0.0181 0.0091 'International Tables Vol C Tables 4.2.6.8 and 6.1.1.4'
H H 0.0000 0.0000 'International Tables Vol C Tables 4.2.6.8 and 6.1.1.4'
Cu Cu -1.9646 0.5888 'International Tables Vol C Tables 4.2.6.8 and 6.1.1.4'
F F 0.0727 0.0534 'International Tables Vol C Tables 4.2.6.8 and 6.1.1.4'
Gd Gd -8.8380 11.9157 'International Tables Vol C Tables 4.2.6.8 and 6.1.1.4'
N N 0.0311 0.0180 'International Tables Vol C Tables 4.2.6.8 and 6.1.1.4'
O O 0.0492 0.0322 'International Tables Vol C Tables 4.2.6.8 and 6.1.1.4'

loop_
_geom_angle_atom_site_label_1
_geom_angle_atom_site_label_2
_geom_angle_atom_site_label_3
_geom_angle
_geom_angle_site_symmetry_1
_geom_angle_site_symmetry_3
O1 Gd1 O11 150.32(14) . .
O3 Gd1 O1 136.73(13) . .
O3 Gd1 O7 95.28(14) . .
O3 Gd1 O8 149.21(13) . .
O3 Gd1 O9 72.27(14) . .
O3 Gd1 O10 73.07(13) . .
O3 Gd1 O11 72.85(14) . .
O7 Gd1 O1 101.08(13) . .
O7 Gd1 O9 150.90(14) . .
O7 Gd1 O10 77.57(14) . .
O7 Gd1 O11 73.27(14) . .
O8 Gd1 O1 74.03(13) . .
O8 Gd1 O7 72.68(13) . .
O8 Gd1 O9 130.35(13) . .
O8 Gd1 O10 128.65(13) . .
O8 Gd1 O11 76.52(13) . .
O9 Gd1 O1 74.18(13) . .
O9 Gd1 O11 124.58(14) . .
O10 Gd1 O1 71.85(13) . .
O10 Gd1 O9 73.67(14) . .
O10 Gd1 O11 132.18(14) . .
O12 Gd1 O1 96.23(13) . .
O12 Gd1 O3 99.07(14) . .
O12 Gd1 O7 136.12(14) . .
O12 Gd1 O8 73.95(14) . .
O12 Gd1 O9 72.75(14) . .
O12 Gd1 O10 146.30(14) . .
O12 Gd1 O11 71.89(14) . .
O5 Cu1 O5 180.0 2_676 .
O5 Cu1 O6 87.15(16) 2_676 .
O5 Cu1 O6 92.85(16) 2_676 2_676
O5 Cu1 O6 92.85(16) . .
O5 Cu1 O6 87.15(16) . 2_676
O5 Cu1 N3 86.48(16) . 2_676
O5 Cu1 N3 93.52(16) . .
O5 Cu1 N3 86.48(16) 2_676 .
O5 Cu1 N3 93.52(16) 2_676 2_676
O6 Cu1 O6 180.0 2_676 .
O6 Cu1 N3 91.02(17) . 2_676
O6 Cu1 N3 88.98(17) 2_676 2_676
O6 Cu1 N3 88.98(17) . .
O6 Cu1 N3 91.02(17) 2_676 .
N3 Cu1 N3 180.0 2_676 .
O13 Cu2 O14 91.5(2) . .
O13 Cu2 N8 93.43(19) . .
O14 Cu2 N8 93.6(2) . .
O15 Cu2 O13 166.5(2) . .
O15 Cu2 O14 86.3(2) . .
O15 Cu2 O16 91.96(19) . .
O15 Cu2 N8 100.04(19) . .
O16 Cu2 O13 88.18(18) . .
O16 Cu2 O14 171.2(2) . .
O16 Cu2 N8 95.16(19) . .
N1 O1 Gd1 131.8(3) . .
N5 O3 Gd1 135.6(3) . .
C24 O5 Cu1 123.5(4) . .
C26 O6 Cu1 123.4(4) . .
C29 O7 Gd1 132.1(4) . .
C31 O8 Gd1 133.7(4) . .
C34 O9 Gd1 132.9(4) . .
C36 O10 Gd1 132.5(4) . .
C39 O11 Gd1 133.0(4) . .
C41 O12 Gd1 133.5(4) . .
C44 O13 Cu2 125.4(4) . .
C46 O14 Cu2 125.8(5) . .
C49 O15 Cu2 124.9(4) . .
C51 O16 Cu2 125.2(4) . .
O1 N1 C1 125.0(5) . .
O1 N1 C2 121.3(4) . .
C1 N1 C2 112.8(4) . .
O2 N2 C1 124.5(5) . .
O2 N2 C3 123.3(5) . .
C1 N2 C3 111.6(5) . .
N4 N3 Cu1 132.6(3) . .
C9 N3 Cu1 122.5(4) . .
C9 N3 N4 104.2(5) . .
N3 N4 C11 119.6(5) . .
C10 N4 N3 113.3(5) . .
C10 N4 C11 127.1(5) . .
O3 N5 C12 124.3(5) . .
O3 N5 C13 121.6(4) . .
C12 N5 C13 113.0(4) . .
O4 N6 C12 124.8(5) . .
O4 N6 C14 123.4(5) . .
C12 N6 C14 111.7(5) . .
N8 N7 C22 121.3(5) . .
C20 N7 N8 111.6(5) . .
C20 N7 C22 126.6(5) . .
N7 N8 Cu2 129.5(4) . .
C21 N8 Cu2 124.8(4) . .
C21 N8 N7 105.5(5) . .
N1 C1 N2 108.4(5) . .
N1 C1 C8 127.2(5) . .
N2 C1 C8 124.3(5) . .
N1 C2 C3 100.7(4) . .
N1 C2 C4 110.4(5) . .
N1 C2 C5 105.3(5) . .
C4 C2 C3 114.7(5) . .
C5 C2 C3 114.5(5) . .
C5 C2 C4 110.4(6) . .
N2 C3 C2 100.5(5) . .
N2 C3 C6 107.8(5) . .
N2 C3 C7 108.9(5) . .
C6 C3 C2 113.4(5) . .
C7 C3 C2 115.0(6) . .
C7 C3 C6 110.4(6) . .
C2 C4 H4A 109.5 . .
C2 C4 H4B 109.5 . .
C2 C4 H4C 109.5 . .
H4A C4 H4B 109.5 . .
H4A C4 H4C 109.5 . .
H4B C4 H4C 109.5 . .
C2 C5 H5A 109.5 . .
C2 C5 H5B 109.5 . .
C2 C5 H5C 109.5 . .
H5A C5 H5B 109.5 . .
H5A C5 H5C 109.5 . .
H5B C5 H5C 109.5 . .
C3 C6 H6A 109.5 . .
C3 C6 H6B 109.5 . .
C3 C6 H6C 109.5 . .
H6A C6 H6B 109.5 . .
H6A C6 H6C 109.5 . .
H6B C6 H6C 109.5 . .
C3 C7 H7A 109.5 . .
C3 C7 H7B 109.5 . .
C3 C7 H7C 109.5 . .
H7A C7 H7B 109.5 . .
H7A C7 H7C 109.5 . .
H7B C7 H7C 109.5 . .
C9 C8 C1 130.1(5) . .
C9 C8 C10 104.4(5) . .
C10 C8 C1 125.3(5) . .
N3 C9 C8 112.3(5) . .
N3 C9 H9 123.8 . .
C8 C9 H9 123.8 . .
N4 C10 C8 105.8(5) . .
N4 C10 H10 127.1 . .
C8 C10 H10 127.1 . .
N4 C11 H11A 109.5 . .
N4 C11 H11B 109.5 . .
N4 C11 H11C 109.5 . .
H11A C11 H11B 109.5 . .
H11A C11 H11C 109.5 . .
H11B C11 H11C 109.5 . .
N5 C12 N6 108.2(5) . .
N5 C12 C19 126.6(5) . .
N6 C12 C19 125.1(5) . .
N5 C13 C14 100.3(5) . .
N5 C13 C15 105.9(5) . .
N5 C13 C16 110.7(5) . .
C15 C13 C14 113.4(6) . .
C15 C13 C16 110.6(6) . .
C16 C13 C14 115.1(6) . .
N6 C14 C13 100.5(5) . .
N6 C14 C17 111.2(6) . .
N6 C14 C18 106.0(6) . .
C17 C14 C13 116.2(6) . .
C17 C14 C18 109.2(6) . .
C18 C14 C13 113.0(6) . .
C13 C15 H15A 109.5 . .
C13 C15 H15B 109.5 . .
C13 C15 H15C 109.5 . .
H15A C15 H15B 109.5 . .
H15A C15 H15C 109.5 . .
H15B C15 H15C 109.5 . .
C13 C16 H16A 109.5 . .
C13 C16 H16B 109.5 . .
C13 C16 H16C 109.5 . .
H16A C16 H16B 109.5 . .
H16A C16 H16C 109.5 . .
H16B C16 H16C 109.5 . .
C14 C17 H17A 109.5 . .
C14 C17 H17B 109.5 . .
C14 C17 H17C 109.5 . .
H17A C17 H17B 109.5 . .
H17A C17 H17C 109.5 . .
H17B C17 H17C 109.5 . .
C14 C18 H18A 109.5 . .
C14 C18 H18B 109.5 . .
C14 C18 H18C 109.5 . .
H18A C18 H18B 109.5 . .
H18A C18 H18C 109.5 . .
H18B C18 H18C 109.5 . .
C20 C19 C12 126.8(5) . .
C20 C19 C21 104.1(5) . .
C21 C19 C12 128.9(5) . .
N7 C20 C19 107.2(5) . .
N7 C20 H20 126.4 . .
C19 C20 H20 126.4 . .
N8 C21 C19 111.6(5) . .
N8 C21 H21 124.2 . .
C19 C21 H21 124.2 . .
N7 C22 H22A 109.5 . .
N7 C22 H22B 109.5 . .
N7 C22 H22C 109.5 . .
H22A C22 H22B 109.5 . .
H22A C22 H22C 109.5 . .
H22B C22 H22C 109.5 . .
F1 C23 C24 110.6(5) . .
F2 C23 F1 106.4(6) . .
F2 C23 C24 110.4(5) . .
F3 C23 F1 108.3(6) . .
F3 C23 F2 107.4(6) . .
F3 C23 C24 113.5(5) . .
O5 C24 C23 112.0(5) . .
O5 C24 C25 129.8(5) . .
C25 C24 C23 118.2(5) . .
C24 C25 H25 119.5 . .
C24 C25 C26 120.9(5) . .
C26 C25 H25 119.5 . .
O6 C26 C25 129.3(6) . .
O6 C26 C27 112.5(5) . .
C25 C26 C27 118.2(5) . .
F4 C27 F5 108.2(6) . .
F4 C27 F6 106.7(6) . .
F4 C27 C26 112.2(5) . .
F5 C27 F6 107.3(6) . .
F5 C27 C26 109.4(6) . .
F6 C27 C26 112.8(5) . .
F7 C28 F8 109.9(7) . .
F7 C28 F9 106.9(7) . .
F7 C28 C29 114.7(6) . .
F8 C28 F9 102.7(6) . .
F8 C28 C29 110.1(6) . .
F9 C28 C29 112.0(5) . .
O7 C29 C28 116.1(5) . .
O7 C29 C30 128.6(6) . .
C30 C29 C28 115.3(5) . .
C29 C30 H30 119.2 . .
C31 C30 C29 121.7(6) . .
C31 C30 H30 119.2 . .
O8 C31 C30 126.8(6) . .
O8 C31 C32 113.7(5) . .
C30 C31 C32 119.5(5) . .
F10 C32 F11 106.4(5) . .
F10 C32 F12 106.3(5) . .
F10 C32 C31 110.5(5) . .
F11 C32 C31 111.9(5) . .
F12 C32 F11 107.4(5) . .
F12 C32 C31 113.8(5) . .
F13 C33 F15 106.9(5) . .
F13 C33 C34 110.0(5) . .
F14 C33 F13 107.3(6) . .
F14 C33 F15 106.9(6) . .
F14 C33 C34 112.0(5) . .
F15 C33 C34 113.4(6) . .
O9 C34 C33 110.9(5) . .
O9 C34 C35 129.6(6) . .
C35 C34 C33 119.5(5) . .
C34 C35 H35 119.6 . .
C36 C35 C34 120.8(6) . .
C36 C35 H35 119.6 . .
O10 C36 C35 129.7(6) . .
O10 C36 C37 112.8(6) . .
C35 C36 C37 117.5(6) . .
F16 C37 C36 113.6(6) . .
F17 C37 F16 106.5(5) . .
F17 C37 F18 108.7(7) . .
F17 C37 C36 111.0(6) . .
F18 C37 F16 106.5(6) . .
F18 C37 C36 110.3(5) . .
F19 C38 F20 108.3(6) . .
F19 C38 F21 107.2(7) . .
F19 C38 C39 112.3(5) . .
F20 C38 C39 111.8(6) . .
F21 C38 F20 107.3(6) . .
F21 C38 C39 109.6(5) . .
O11 C39 C38 114.4(6) . .
O11 C39 C40 127.3(6) . .
C40 C39 C38 118.3(6) . .
C39 C40 H40 119.1 . .
C39 C40 C41 121.9(6) . .
C41 C40 H40 119.1 . .
O12 C41 C40 128.4(6) . .
O12 C41 C42 113.0(6) . .
C40 C41 C42 118.6(6) . .
F22 C42 F23 109.8(7) . .
F22 C42 C41 113.9(6) . .
F23 C42 C41 110.9(6) . .
F24 C42 F22 106.6(6) . .
F24 C42 F23 105.2(7) . .
F24 C42 C41 110.1(6) . .
F25 C43 C44 109.6(7) . .
F26 C43 F25 108.3(8) . .
F26 C43 F27 109.0(8) . .
F26 C43 C44 112.4(7) . .
F27 C43 F25 106.2(7) . .
F27 C43 C44 111.2(7) . .
O13 C44 C43 113.2(6) . .
O13 C44 C45 127.8(7) . .
C45 C44 C43 118.8(7) . .
C44 C45 H45 119.5 . .
C46 C45 C44 121.0(7) . .
C46 C45 H45 119.5 . .
O14 C46 C45 128.2(7) . .
O14 C46 C47 112.4(7) . .
C45 C46 C47 119.2(8) . .
F28 C47 C46 113.1(8) . .
F29 C47 F28 103.8(8) . .
F29 C47 C46 110.7(7) . .
F30 C47 F28 106.2(7) . .
F30 C47 F29 108.7(9) . .
F30 C47 C46 113.7(8) . .
F31 C48 F32 107.4(6) . .
F31 C48 F33 107.9(6) . .
F31 C48 C49 110.2(6) . .
F32 C48 C49 110.4(5) . .
F33 C48 F32 107.8(6) . .
F33 C48 C49 112.9(6) . .
O15 C49 C48 111.8(6) . .
O15 C49 C50 129.5(6) . .
C50 C49 C48 118.6(6) . .
C49 C50 H50 120.2 . .
C49 C50 C51 119.6(6) . .
C51 C50 H50 120.2 . .
O16 C51 C50 128.9(6) . .
O16 C51 C52 113.3(5) . .
C50 C51 C52 117.9(6) . .
F34 C52 F35 106.3(6) . .
F34 C52 F36 109.1(6) . .
F34 C52 C51 113.9(5) . .
F35 C52 F36 105.2(6) . .
F35 C52 C51 111.6(5) . .
F36 C52 C51 110.3(6) . .

loop_
_geom_bond_atom_site_label_1
_geom_bond_atom_site_label_2
_geom_bond_distance
_geom_bond_site_symmetry_2
Gd1 O1 2.382(3) .
Gd1 O3 2.354(4) .
Gd1 O7 2.373(4) .
Gd1 O8 2.370(4) .
Gd1 O9 2.381(4) .
Gd1 O10 2.379(4) .
Gd1 O11 2.419(4) .
Gd1 O12 2.352(4) .
Cu1 O5 1.950(4) 2_676
Cu1 O5 1.950(4) .
Cu1 O6 1.967(4) 2_676
Cu1 O6 1.967(4) .
Cu1 N3 2.432(5) .
Cu1 N3 2.432(5) 2_676
Cu2 O13 1.945(4) .
Cu2 O14 1.949(5) .
Cu2 O15 1.935(5) .
Cu2 O16 1.938(4) .
Cu2 N8 2.262(5) .
F1 C23 1.336(9) .
F2 C23 1.321(8) .
F3 C23 1.319(7) .
F4 C27 1.308(8) .
F5 C27 1.324(8) .
F6 C27 1.332(8) .
F7 C28 1.266(9) .
F8 C28 1.287(9) .
F9 C28 1.328(9) .
F10 C32 1.331(7) .
F11 C32 1.338(7) .
F12 C32 1.332(7) .
F13 C33 1.335(9) .
F14 C33 1.334(8) .
F15 C33 1.336(8) .
F16 C37 1.328(9) .
F17 C37 1.319(9) .
F18 C37 1.320(8) .
F19 C38 1.320(9) .
F20 C38 1.349(9) .
F21 C38 1.336(8) .
F22 C42 1.315(8) .
F23 C42 1.321(10) .
F24 C42 1.296(9) .
F25 C43 1.334(11) .
F26 C43 1.316(10) .
F27 C43 1.320(11) .
F28 C47 1.355(11) .
F29 C47 1.313(12) .
F30 C47 1.277(10) .
F31 C48 1.324(8) .
F32 C48 1.338(8) .
F33 C48 1.332(9) .
F34 C52 1.320(8) .
F35 C52 1.321(8) .
F36 C52 1.321(9) .
O1 N1 1.308(6) .
O2 N2 1.270(7) .
O3 N5 1.318(6) .
O4 N6 1.279(6) .
O5 C24 1.260(7) .
O6 C26 1.248(7) .
O7 C29 1.240(7) .
O8 C31 1.273(7) .
O9 C34 1.251(7) .
O10 C36 1.255(8) .
O11 C39 1.256(7) .
O12 C41 1.258(7) .
O13 C44 1.248(9) .
O14 C46 1.228(10) .
O15 C49 1.269(8) .
O16 C51 1.255(8) .
N1 C1 1.327(7) .
N1 C2 1.490(7) .
N2 C1 1.378(7) .
N2 C3 1.490(7) .
N3 N4 1.362(7) .
N3 C9 1.325(7) .
N4 C10 1.335(7) .
N4 C11 1.468(7) .
N5 C12 1.325(7) .
N5 C13 1.483(7) .
N6 C12 1.353(7) .
N6 C14 1.496(8) .
N7 N8 1.362(7) .
N7 C20 1.343(8) .
N7 C22 1.459(7) .
N8 C21 1.312(8) .
C1 C8 1.433(8) .
C2 C3 1.569(9) .
C2 C4 1.523(8) .
C2 C5 1.520(9) .
C3 C6 1.536(10) .
C3 C7 1.524(8) .
C4 H4A 0.9600 .
C4 H4B 0.9600 .
C4 H4C 0.9600 .
C5 H5A 0.9600 .
C5 H5B 0.9600 .
C5 H5C 0.9600 .
C6 H6A 0.9600 .
C6 H6B 0.9600 .
C6 H6C 0.9600 .
C7 H7A 0.9600 .
C7 H7B 0.9600 .
C7 H7C 0.9600 .
C8 C9 1.395(8) .
C8 C10 1.411(8) .
C9 H9 0.9300 .
C10 H10 0.9300 .
C11 H11A 0.9600 .
C11 H11B 0.9600 .
C11 H11C 0.9600 .
C12 C19 1.432(8) .
C13 C14 1.551(8) .
C13 C15 1.521(11) .
C13 C16 1.526(9) .
C14 C17 1.504(10) .
C14 C18 1.537(11) .
C15 H15A 0.9600 .
C15 H15B 0.9600 .
C15 H15C 0.9600 .
C16 H16A 0.9600 .
C16 H16B 0.9600 .
C16 H16C 0.9600 .
C17 H17A 0.9600 .
C17 H17B 0.9600 .
C17 H17C 0.9600 .
C18 H18A 0.9600 .
C18 H18B 0.9600 .
C18 H18C 0.9600 .
C19 C20 1.387(8) .
C19 C21 1.414(8) .
C20 H20 0.9300 .
C21 H21 0.9300 .
C22 H22A 0.9600 .
C22 H22B 0.9600 .
C22 H22C 0.9600 .
C23 C24 1.543(8) .
C24 C25 1.365(9) .
C25 H25 0.9300 .
C25 C26 1.393(9) .
C26 C27 1.552(8) .
C28 C29 1.533(8) .
C29 C30 1.407(9) .
C30 H30 0.9300 .
C30 C31 1.382(9) .
C31 C32 1.509(9) .
C33 C34 1.548(9) .
C34 C35 1.387(9) .
C35 H35 0.9300 .
C35 C36 1.382(10) .
C36 C37 1.541(9) .
C38 C39 1.530(9) .
C39 C40 1.381(10) .
C40 H40 0.9300 .
C40 C41 1.382(9) .
C41 C42 1.539(9) .
C43 C44 1.540(10) .
C44 C45 1.391(11) .
C45 H45 0.9300 .
C45 C46 1.390(12) .
C46 C47 1.520(11) .
C48 C49 1.542(9) .
C49 C50 1.365(9) .
C50 H50 0.9300 .
C50 C51 1.402(8) .
C51 C52 1.525(9) .

loop_
_platon_squeeze_void_nr
_platon_squeeze_void_average_x
_platon_squeeze_void_average_y
_platon_squeeze_void_average_z
_platon_squeeze_void_volume
_platon_squeeze_void_count_electrons
_platon_squeeze_void_content
1 -0.011 0.000 -0.002 889 176 ' '
2 0.000 0.500 0.000 257 51 ' '
